data_4505901
loop_
_publ_author_name
'Nishiguchi, Noriaki'
'Kinuta, Takafumi'
'Sato, Tomohiro'
'Nakano, Yoko'
'Harada, Takunori'
'Tajima, Nobuo'
'Fujiki, Michiya'
'Kuroda, Reiko'
'Matsubara, Yoshio'
'Imai, Yoshitane'

_publ_section_title
;
 Novel Means of Controlling the Solid-State Circular Dichroism Property in
 a Supramolecular Organic Fluorophore Comprising
 4-[2-(Methylphenyl)ethynyl]benzoic Acid by Varying the Position of the
 Methyl Substituent
;
_journal_issue 4
_journal_name_full 'Crystal Growth &amp; Design'
_journal_page_first 1859
_journal_paper_doi 10.1021/cg201496j
_journal_volume 12
_journal_year 2012
_chemical_absolute_configuration rm
_chemical_formula_sum 'C24 H23 N O2'
_chemical_formula_weight 357.43
_chemical_name_systematic
;
 ?
;
_space_group_IT_number 19
_symmetry_cell_setting orthorhombic
_symmetry_space_group_name_Hall 'P 2ac 2ab'
_symmetry_space_group_name_H-M 'P 21 21 21'
_atom_sites_solution_hydrogens geom
_atom_sites_solution_primary direct
_atom_sites_solution_secondary difmap
_audit_creation_method SHELXL-97
_cell_angle_alpha 90.00
_cell_angle_beta 90.00
_cell_angle_gamma 90.00
_cell_formula_units_Z 4
_cell_length_a 5.9953(5)
_cell_length_b 7.2024(6)
_cell_length_c 44.908(4)
_cell_measurement_reflns_used 4312
_cell_measurement_temperature 115(2)
_cell_measurement_theta_max 27.90
_cell_measurement_theta_min 1.81
_cell_volume 1939.2(3)
_computing_structure_refinement 'SHELXL-97 (Sheldrick, 2008)'
_computing_structure_solution 'SHELXS-97 (Sheldrick, 2008)'
_diffrn_ambient_temperature 115(2)
_diffrn_measured_fraction_theta_full 0.990
_diffrn_measured_fraction_theta_max 0.990
_diffrn_measurement_device_type 'Bruker APEX'
_diffrn_radiation_monochromator graphite
_diffrn_radiation_source 'fine-focus sealed tube'
_diffrn_radiation_type MoK\a
_diffrn_radiation_wavelength 0.71073
_diffrn_reflns_av_R_equivalents 0.0257
_diffrn_reflns_av_sigmaI/netI 0.0254
_diffrn_reflns_limit_h_max 7
_diffrn_reflns_limit_h_min -7
_diffrn_reflns_limit_k_max 9
_diffrn_reflns_limit_k_min -9
_diffrn_reflns_limit_l_max 58
_diffrn_reflns_limit_l_min -58
_diffrn_reflns_number 17000
_diffrn_reflns_theta_full 27.90
_diffrn_reflns_theta_max 27.90
_diffrn_reflns_theta_min 1.81
_exptl_absorpt_coefficient_mu 0.077
_exptl_absorpt_correction_T_max 0.9885
_exptl_absorpt_correction_T_min 0.9660
_exptl_absorpt_correction_type empirical
_exptl_absorpt_process_details 'Bruker SADABS'
_exptl_crystal_colour colorless
_exptl_crystal_density_diffrn 1.224
_exptl_crystal_density_method 'not measured'
_exptl_crystal_description plate
_exptl_crystal_F_000 760
_exptl_crystal_size_max 0.45
_exptl_crystal_size_mid 0.35
_exptl_crystal_size_min 0.15
_refine_diff_density_max 0.271
_refine_diff_density_min -0.212
_refine_diff_density_rms 0.042
_refine_ls_abs_structure_details 'Flack H D (1983), Acta Cryst. A39, 876-881'
_refine_ls_abs_structure_Flack 0.6(11)
_refine_ls_extinction_method none
_refine_ls_goodness_of_fit_ref 1.116
_refine_ls_hydrogen_treatment constr
_refine_ls_matrix_type full
_refine_ls_number_parameters 247
_refine_ls_number_reflns 4533
_refine_ls_number_restraints 0
_refine_ls_restrained_S_all 1.116
_refine_ls_R_factor_all 0.0441
_refine_ls_R_factor_gt 0.0418
_refine_ls_shift/su_max 0.009
_refine_ls_shift/su_mean 0.000
_refine_ls_structure_factor_coef Fsqd
_refine_ls_weighting_details 'calc w=1/[\s^2^(Fo^2^)+(0.0459P)^2^+0.4422P] where P=(Fo^2^+2Fc^2^)/3'
_refine_ls_weighting_scheme calc
_refine_ls_wR_factor_gt 0.0980
_refine_ls_wR_factor_ref 0.0991
_reflns_number_gt 4312
_reflns_number_total 4533
_reflns_threshold_expression >2\s(I)
_cod_data_source_file cg201496j_si_002.cif
_cod_data_source_block im0432a
_cod_original_sg_symbol_H-M P212121
_cod_database_code 4505901

loop_
_symmetry_equiv_pos_as_xyz
'x, y, z'
'-x+1/2, -y, z+1/2'
'-x, y+1/2, -z+1/2'
'x+1/2, -y+1/2, -z'

loop_
_atom_site_label
_atom_site_type_symbol
_atom_site_fract_x
_atom_site_fract_y
_atom_site_fract_z
_atom_site_U_iso_or_equiv
_atom_site_adp_type
_atom_site_occupancy
_atom_site_symmetry_multiplicity
_atom_site_calc_flag
_atom_site_refinement_flags
C1 C 1.2612(2) 0.55539(19) 0.91613(3) 0.0176(3) Uani 1 1 d .
C2 C 1.1239(3) 0.5800(2) 0.89152(3) 0.0207(3) Uani 1 1 d .
H2 H 0.9760 0.6245 0.8942 0.025 Uiso 1 1 calc R
C3 C 1.2006(3) 0.5401(2) 0.86323(3) 0.0229(3) Uani 1 1 d .
H3 H 1.1070 0.5604 0.8465 0.028 Uiso 1 1 calc R
C4 C 1.4153(3) 0.4702(2) 0.85925(3) 0.0211(3) Uani 1 1 d .
C5 C 1.5515(3) 0.4426(2) 0.88401(3) 0.0215(3) Uani 1 1 d .
H5 H 1.6962 0.3912 0.8815 0.026 Uiso 1 1 calc R
C6 C 1.4769(2) 0.4895(2) 0.91224(3) 0.0200(3) Uani 1 1 d .
H6 H 1.5732 0.4766 0.9289 0.024 Uiso 1 1 calc R
C7 C 1.1726(2) 0.60024(19) 0.94662(3) 0.0187(3) Uani 1 1 d .
O8 O 1.30264(19) 0.67758(17) 0.96494(2) 0.0278(3) Uani 1 1 d .
O9 O 0.97450(17) 0.55895(15) 0.95201(2) 0.0236(2) Uani 1 1 d .
C10 C 1.4995(3) 0.4271(2) 0.83005(3) 0.0251(3) Uani 1 1 d .
C11 C 1.5760(3) 0.3961(2) 0.80611(3) 0.0232(3) Uani 1 1 d .
C12 C 1.6729(3) 0.3557(2) 0.77769(3) 0.0204(3) Uani 1 1 d .
C13 C 1.5579(3) 0.3967(2) 0.75149(3) 0.0210(3) Uani 1 1 d .
H13 H 1.4145 0.4522 0.7526 0.025 Uiso 1 1 calc R
C14 C 1.6507(3) 0.3573(2) 0.72382(3) 0.0242(3) Uani 1 1 d .
C15 C 1.8607(3) 0.2760(2) 0.72286(3) 0.0263(3) Uani 1 1 d .
H15 H 1.9259 0.2480 0.7041 0.032 Uiso 1 1 calc R
C16 C 1.9767(3) 0.2349(2) 0.74864(4) 0.0255(3) Uani 1 1 d .
H16 H 2.1202 0.1793 0.7475 0.031 Uiso 1 1 calc R
C17 C 1.8843(3) 0.2745(2) 0.77609(3) 0.0236(3) Uani 1 1 d .
H17 H 1.9642 0.2468 0.7938 0.028 Uiso 1 1 calc R
C18 C 1.5259(4) 0.4026(2) 0.69565(4) 0.0377(4) Uani 1 1 d .
H18A H 1.5622 0.3106 0.6803 0.057 Uiso 1 1 calc R
H18B H 1.5691 0.5265 0.6887 0.057 Uiso 1 1 calc R
H18C H 1.3651 0.4002 0.6996 0.057 Uiso 1 1 calc R
C21 C 1.3184(3) 0.4843(2) 1.06887(3) 0.0210(3) Uani 1 1 d .
C22 C 1.5129(3) 0.4194(2) 1.08199(4) 0.0260(3) Uani 1 1 d .
H22 H 1.6306 0.3745 1.0698 0.031 Uiso 1 1 calc R
C23 C 1.5373(3) 0.4192(2) 1.11277(4) 0.0299(4) Uani 1 1 d .
H23 H 1.6711 0.3744 1.1215 0.036 Uiso 1 1 calc R
C24 C 1.3675(3) 0.4839(2) 1.13058(4) 0.0301(4) Uani 1 1 d .
H24 H 1.3844 0.4849 1.1516 0.036 Uiso 1 1 calc R
C25 C 1.1719(3) 0.5476(2) 1.11779(3) 0.0278(3) Uani 1 1 d .
H25 H 1.0546 0.5920 1.1301 0.033 Uiso 1 1 calc R
C26 C 1.1465(3) 0.5469(2) 1.08711(3) 0.0231(3) Uani 1 1 d .
H26 H 1.0110 0.5893 1.0785 0.028 Uiso 1 1 calc R
C27 C 1.2934(3) 0.4835(2) 1.03535(3) 0.0223(3) Uani 1 1 d .
H27 H 1.4435 0.4579 1.0265 0.027 Uiso 1 1 calc R
C28 C 1.1338(3) 0.3369(2) 1.02391(4) 0.0318(4) Uani 1 1 d .
H28A H 1.1245 0.3448 1.0022 0.048 Uiso 1 1 calc R
H28B H 0.9856 0.3574 1.0325 0.048 Uiso 1 1 calc R
H28C H 1.1879 0.2136 1.0296 0.048 Uiso 1 1 calc R
N27 N 1.2199(2) 0.66957(17) 1.02471(3) 0.0192(3) Uani 1 1 d .
H27A H 1.3139 0.7581 1.0319 0.029 Uiso 1 1 calc R
H27B H 1.0789 0.6924 1.0313 0.029 Uiso 1 1 calc R
H27C H 1.2218 0.6719 1.0045 0.029 Uiso 1 1 calc R

loop_
_atom_site_aniso_label
_atom_site_aniso_U_11
_atom_site_aniso_U_22
_atom_site_aniso_U_33
_atom_site_aniso_U_23
_atom_site_aniso_U_13
_atom_site_aniso_U_12
C1 0.0202(7) 0.0155(6) 0.0171(6) -0.0003(5) 0.0027(5) -0.0030(5)
C2 0.0201(7) 0.0220(7) 0.0200(7) -0.0004(6) -0.0002(6) 0.0001(6)
C3 0.0277(8) 0.0229(7) 0.0183(7) 0.0016(6) -0.0018(6) -0.0004(6)
C4 0.0296(8) 0.0157(6) 0.0180(7) -0.0001(5) 0.0056(6) -0.0026(6)
C5 0.0212(7) 0.0183(7) 0.0249(7) -0.0004(6) 0.0039(6) 0.0006(6)
C6 0.0201(7) 0.0196(7) 0.0202(7) 0.0008(5) -0.0019(6) -0.0007(6)
C7 0.0221(7) 0.0179(6) 0.0160(6) 0.0006(5) 0.0015(5) 0.0005(6)
O8 0.0271(6) 0.0407(7) 0.0155(5) -0.0047(5) 0.0007(4) -0.0097(5)
O9 0.0208(5) 0.0277(6) 0.0223(5) -0.0027(4) 0.0048(4) -0.0013(4)
C10 0.0325(8) 0.0200(7) 0.0229(7) 0.0004(6) 0.0054(6) -0.0021(6)
C11 0.0290(8) 0.0196(7) 0.0209(7) -0.0009(6) 0.0035(6) -0.0014(6)
C12 0.0274(8) 0.0157(6) 0.0181(6) -0.0018(5) 0.0059(6) -0.0029(6)
C13 0.0226(7) 0.0155(6) 0.0250(7) -0.0024(6) -0.0003(6) -0.0005(6)
C14 0.0373(9) 0.0155(6) 0.0198(7) -0.0009(5) -0.0004(6) -0.0029(6)
C15 0.0382(9) 0.0196(7) 0.0213(7) -0.0039(6) 0.0110(7) -0.0003(6)
C16 0.0231(7) 0.0194(7) 0.0340(8) -0.0022(6) 0.0066(7) 0.0014(6)
C17 0.0271(8) 0.0204(7) 0.0232(7) 0.0000(6) -0.0012(6) 0.0000(6)
C18 0.0613(13) 0.0288(9) 0.0230(8) -0.0024(7) -0.0088(8) 0.0084(9)
C21 0.0254(8) 0.0179(7) 0.0197(7) 0.0009(5) 0.0005(6) 0.0000(6)
C22 0.0264(8) 0.0228(7) 0.0288(8) 0.0017(6) -0.0004(6) 0.0024(7)
C23 0.0329(9) 0.0257(8) 0.0312(8) 0.0079(7) -0.0089(7) -0.0023(7)
C24 0.0456(10) 0.0251(8) 0.0198(7) 0.0044(6) -0.0058(7) -0.0078(8)
C25 0.0382(9) 0.0254(8) 0.0197(7) -0.0009(6) 0.0052(7) -0.0024(7)
C26 0.0254(7) 0.0231(7) 0.0208(7) 0.0012(6) 0.0012(6) 0.0018(6)
C27 0.0232(7) 0.0229(7) 0.0208(7) -0.0007(6) 0.0029(6) 0.0037(6)
C28 0.0469(10) 0.0256(8) 0.0227(7) -0.0020(6) 0.0002(7) -0.0054(8)
N27 0.0188(6) 0.0234(6) 0.0153(5) -0.0003(5) 0.0000(5) -0.0009(5)

loop_
_atom_type_symbol
_atom_type_description
_atom_type_scat_dispersion_real
_atom_type_scat_dispersion_imag
_atom_type_scat_source
C C 0.0033 0.0016 'International Tables Vol C Tables 4.2.6.8 and 6.1.1.4'
H H 0.0000 0.0000 'International Tables Vol C Tables 4.2.6.8 and 6.1.1.4'
N N 0.0061 0.0033 'International Tables Vol C Tables 4.2.6.8 and 6.1.1.4'
O O 0.0106 0.0060 'International Tables Vol C Tables 4.2.6.8 and 6.1.1.4'

loop_
_geom_angle_atom_site_label_1
_geom_angle_atom_site_label_2
_geom_angle_atom_site_label_3
_geom_angle
C6 C1 C2 119.71(13)
C6 C1 C7 121.13(13)
C2 C1 C7 119.16(13)
C3 C2 C1 120.50(14)
C2 C3 C4 120.05(14)
C3 C4 C5 119.35(13)
C3 C4 C10 121.26(14)
C5 C4 C10 119.39(14)
C6 C5 C4 120.39(14)
C5 C6 C1 119.92(14)
O9 C7 O8 124.48(13)
O9 C7 C1 117.51(13)
O8 C7 C1 118.01(13)
C11 C10 C4 177.38(18)
C10 C11 C12 178.36(18)
C13 C12 C17 119.57(13)
C13 C12 C11 120.51(14)
C17 C12 C11 119.91(14)
C14 C13 C12 120.85(14)
C15 C14 C13 118.42(14)
C15 C14 C18 121.05(14)
C13 C14 C18 120.53(15)
C16 C15 C14 121.37(14)
C17 C16 C15 120.07(15)
C16 C17 C12 119.72(14)
C22 C21 C26 118.81(14)
C22 C21 C27 120.27(14)
C26 C21 C27 120.92(14)
C21 C22 C23 120.71(15)
C24 C23 C22 119.99(16)
C23 C24 C25 119.86(15)
C24 C25 C26 120.32(16)
C25 C26 C21 120.31(15)
N27 C27 C21 110.18(12)
N27 C27 C28 109.35(13)
C21 C27 C28 113.73(13)

loop_
_geom_bond_atom_site_label_1
_geom_bond_atom_site_label_2
_geom_bond_distance
C1 C6 1.388(2)
C1 C2 1.389(2)
C1 C7 1.5038(18)
C2 C3 1.382(2)
C3 C4 1.393(2)
C4 C5 1.394(2)
C4 C10 1.439(2)
C5 C6 1.386(2)
C7 O9 1.2478(18)
C7 O8 1.2631(18)
C10 C11 1.190(2)
C11 C12 1.433(2)
C12 C13 1.395(2)
C12 C17 1.397(2)
C13 C14 1.391(2)
C14 C15 1.389(2)
C14 C18 1.506(2)
C15 C16 1.383(2)
C16 C17 1.382(2)
C21 C22 1.388(2)
C21 C26 1.391(2)
C21 C27 1.513(2)
C22 C23 1.390(2)
C23 C24 1.376(3)
C24 C25 1.384(2)
C25 C26 1.386(2)
C27 N27 1.4893(19)
C27 C28 1.515(2)
